data_1525247
loop_
_publ_author_name
'Serezhkin, V.N.'
'Kovba, L.M.'
'Trunov, V.K.'

_publ_section_title
;
 Structure of the double oxide alpha-U3 Mo20 O64
;
_journal_name_full Kristallografiya
_journal_page_first 961
_journal_page_last 965
_journal_volume 18
_journal_year 1973
_chemical_formula_sum 'Mo20 O64 U3'
_chemical_name_systematic 'U3 Mo20 O64'
_space_group_IT_number 66
_symmetry_space_group_name_Hall '-C 2 2c'
_symmetry_space_group_name_H-M 'C c c m'
_cell_angle_alpha 90
_cell_angle_beta 90
_cell_angle_gamma 90
_cell_formula_units_Z 4
_cell_length_a 8.246
_cell_length_b 28.76
_cell_length_c 19.78
_cell_volume 4690.925
_citation_journal_id_ASTM KRISAJ
_cod_data_source_file Serezhkin_KRISAJ_1973_750.cif
_cod_data_source_block Mo20O64U3
_cod_database_code 1525247

loop_
_symmetry_equiv_pos_as_xyz
x,y,z
-x,-y,z
x,-y,-z+1/2
-x,y,-z+1/2
-x,-y,-z
x,y,-z
-x,y,z-1/2
x,-y,z-1/2
x+1/2,y+1/2,z
-x+1/2,-y+1/2,z
x+1/2,-y+1/2,-z+1/2
-x+1/2,y+1/2,-z+1/2
-x+1/2,-y+1/2,-z
x+1/2,y+1/2,-z
-x+1/2,y+1/2,z-1/2
x+1/2,-y+1/2,z-1/2

loop_
_atom_site_label
_atom_site_type_symbol
_atom_site_fract_x
_atom_site_fract_y
_atom_site_fract_z
_atom_site_occupancy
_atom_site_U_iso_or_equiv
O16 O-2 0.25 0.12 0 1 0.0
O20 O-2 0.25 0 0 1 0.0
O18 O-2 0 0 0.137 1 0.0
O2 O-2 0.75 0.062 0.18 1 0.0
Mo2 Mo+5 0.954 0.1881 0.1677 1 0.0
O19 O-2 0 0.5 0.127 1 0.0
O8 O-2 0 0.25 0.123 1 0.0
U2 U+6 0 0.5 0 1 0.0
U3 U+6 0.9832 0.25 0 0.5 0.0
O17 O-2 0.75 0.135 0 1 0.0
O7 O-2 0 0.168 0.065 1 0.0
O1 O-2 0.25 0.08 0.136 1 0.0
O9 O-2 0 0.325 0.065 1 0.0
O21 O-2 0.25 0.25 0 1 0.0
O22 O-2 0.75 0.25 0 1 0.0
Mo4 Mo+5 0.956 0.4375 0.1717 1 0.0
O13 O-2 0 0.204 0.25 1 0.0
Mo1 Mo+5 0.054 0.0623 0.1474 1 0.0
Mo3 Mo+5 0.04 0.3124 0.1511 1 0.0
U1 U+6 0 0 0 1 0.0
O15 O-2 0 0.45 0.25 1 0.0
O6 O-2 0 0.124 0.18 1 0.0
O12 O-2 0 0.049 0.25 1 0.0
Mo6 Mo+5 0.046 0.1262 0 1 0.0
O3 O-2 0.25 0.186 0.154 1 0.0
O4 O-2 0.75 0.187 0.198 1 0.0
O5 O-2 0 0.063 0.067 1 0.0
O14 O-2 0 0.307 0.25 1 0.0
O10 O-2 0 0.375 0.174 1 0.0
O11 O-2 0 0.423 0.06 1 0.0
Mo5 Mo+5 0.958 0.3743 0 1 0.0
